data_1536228
loop_
_publ_author_name
'Dahlke, P.'
'Babel, D.'

_publ_section_title
;
 Die Kristallstrukturen der Weberite Na2CuScF7 und Na2ZnAlF7
;
_journal_name_full 'Zeitschrift fuer Anorganische und Allgemeine Chemie'
_journal_page_first 1692
_journal_page_last 1697
_journal_volume 620
_journal_year 1994
_chemical_formula_sum 'Al F7 Na2 Zn'
_chemical_name_systematic 'Na2 Zn (Al F7)'
_space_group_IT_number 74
_symmetry_space_group_name_Hall '-I 2b 2'
_symmetry_space_group_name_H-M 'I m m a'
_cell_angle_alpha 90
_cell_angle_beta 90
_cell_angle_gamma 90
_cell_formula_units_Z 4
_cell_length_a 7.092
_cell_length_b 10.092
_cell_length_c 7.337
_cell_volume 525.127
_citation_journal_id_ASTM ZAACAB
_cod_data_source_file Dahlke_ZAACAB_1994_1658.cif
_cod_data_source_block Al1F7Na2Zn1
_cod_original_cell_volume 525.1271
_cod_original_formula_sum 'Al1 F7 Na2 Zn1'
_cod_database_code 1536228

loop_
_symmetry_equiv_pos_as_xyz
x,y,z
-x,-y+1/2,z
x,-y,-z
-x,y+1/2,-z
-x,-y,-z
x,y-1/2,-z
-x,y,z
x,-y-1/2,z
x+1/2,y+1/2,z+1/2
-x+1/2,-y+1,z+1/2
x+1/2,-y+1/2,-z+1/2
-x+1/2,y+1,-z+1/2
-x+1/2,-y+1/2,-z+1/2
x+1/2,y,-z+1/2
-x+1/2,y+1/2,z+1/2
x+1/2,-y,z+1/2

loop_
_atom_site_label
_atom_site_type_symbol
_atom_site_fract_x
_atom_site_fract_y
_atom_site_fract_z
_atom_site_occupancy
_atom_site_U_iso_or_equiv
F3 F-1 0.1834 0.3877 0.4337 1 0.0
Al1 Al+3 0 0 0.5 1 0.0
Zn1 Zn+2 0.25 0.25 0.25 1 0.0
F1 F-1 0 0.25 0.1299 1 0.0
F2 F-1 0 0.4183 0.7207 1 0.0
Na1 Na+1 0.25 0.25 0.75 1 0.0
Na2 Na+1 0 0 0 1 0.0
